data_2235547
loop_
_publ_author_name
'Haque, Rosenani A.'
'Nasri, S. Fatimah'
'Rosli, Mohd Mustaqim'
'Fun, Hoong-Kun'

_publ_section_title
;
 3,3'-Di-<i>n</i>-propyl-1,1'-(1,3-phenylenedimethylene)di(1<i>H</i>-imidazol-3-ium)
 bis(hexafluorophosphate)
;
_journal_coeditor_code LH5488
_journal_issue 7
_journal_name_full 'Acta Crystallographica Section E'
_journal_page_first o2153
_journal_paper_doi 10.1107/S1600536812026955
_journal_volume 68
_journal_year 2012
_chemical_formula_iupac 'C20 H28 N4 2+, 2P F6 -'
_chemical_formula_moiety 'C20 H28 N4 2+, 2(F6 P -)'
_chemical_formula_sum 'C20 H28 F12 N4 P2'
_chemical_formula_weight 614.40
_chemical_name_systematic
;
3,3'-Di-<i>n</i>-propyl-1,1'-(1,3-phenylenedimethylene)di(1<i>H</i>-
imidazol-3-ium) bis(hexafluorophosphate)
;
_space_group_IT_number 2
_symmetry_cell_setting triclinic
_symmetry_space_group_name_Hall '-P 1'
_symmetry_space_group_name_H-M 'P -1'
_atom_sites_solution_hydrogens geom
_atom_sites_solution_primary direct
_atom_sites_solution_secondary difmap
_audit_creation_method SHELXL-97
_cell_angle_alpha 86.1570(10)
_cell_angle_beta 80.917(2)
_cell_angle_gamma 88.946(2)
_cell_formula_units_Z 2
_cell_length_a 7.2623(2)
_cell_length_b 11.3926(3)
_cell_length_c 15.9191(4)
_cell_measurement_reflns_used 5331
_cell_measurement_temperature 100.0(10)
_cell_measurement_theta_max 29.96
_cell_measurement_theta_min 2.60
_cell_volume 1297.61(6)
_computing_cell_refinement 'SAINT (Bruker, 2009)'
_computing_data_collection 'APEX2 (Bruker, 2009)'
_computing_data_reduction 'SAINT (Bruker, 2009)'
_computing_molecular_graphics 'SHELXTL (Sheldrick, 2008)'
_computing_publication_material
;
SHELXTL (Sheldrick, 2008) and PLATON (Spek, 2009)
;
_computing_structure_refinement 'SHELXTL (Sheldrick, 2008)'
_computing_structure_solution 'SHELXTL (Sheldrick, 2008)'
_diffrn_ambient_temperature 100
_diffrn_measured_fraction_theta_full 0.987
_diffrn_measured_fraction_theta_max 0.987
_diffrn_measurement_device_type
;
Bruker SMART APEXII CCD area-detector
;
_diffrn_measurement_method '\f and \w scans'
_diffrn_radiation_monochromator graphite
_diffrn_radiation_source 'fine-focus sealed tube'
_diffrn_radiation_type MoK\a
_diffrn_radiation_wavelength 0.71073
_diffrn_reflns_av_R_equivalents 0.0374
_diffrn_reflns_av_sigmaI/netI 0.0497
_diffrn_reflns_limit_h_max 9
_diffrn_reflns_limit_h_min -10
_diffrn_reflns_limit_k_max 16
_diffrn_reflns_limit_k_min -16
_diffrn_reflns_limit_l_max 22
_diffrn_reflns_limit_l_min -22
_diffrn_reflns_number 20758
_diffrn_reflns_theta_full 30.04
_diffrn_reflns_theta_max 30.04
_diffrn_reflns_theta_min 2.14
_diffrn_standards_number 0
_exptl_absorpt_coefficient_mu 0.272
_exptl_absorpt_correction_T_max 0.9802
_exptl_absorpt_correction_T_min 0.9161
_exptl_absorpt_correction_type multi-scan
_exptl_absorpt_process_details '(<i>SADABS</i>; Bruker, 2009)'
_exptl_crystal_colour colourless
_exptl_crystal_density_diffrn 1.572
_exptl_crystal_density_method 'not measured'
_exptl_crystal_description plate
_exptl_crystal_F_000 628
_exptl_crystal_size_max 0.33
_exptl_crystal_size_mid 0.15
_exptl_crystal_size_min 0.07
_refine_diff_density_max 0.596
_refine_diff_density_min -0.474
_refine_ls_extinction_method none
_refine_ls_goodness_of_fit_ref 1.043
_refine_ls_hydrogen_treatment constr
_refine_ls_matrix_type full
_refine_ls_number_parameters 345
_refine_ls_number_reflns 7499
_refine_ls_number_restraints 0
_refine_ls_restrained_S_all 1.043
_refine_ls_R_factor_all 0.0777
_refine_ls_R_factor_gt 0.0508
_refine_ls_shift/su_max 0.001
_refine_ls_shift/su_mean 0.000
_refine_ls_structure_factor_coef Fsqd
_refine_ls_weighting_details 'calc w=1/[\s^2^(Fo^2^)+(0.0483P)^2^+0.7762P] where P=(Fo^2^+2Fc^2^)/3'
_refine_ls_weighting_scheme calc
_refine_ls_wR_factor_gt 0.1132
_refine_ls_wR_factor_ref 0.1258
_reflns_number_gt 5364
_reflns_number_total 7499
_reflns_threshold_expression I>2\s(I)
_cod_data_source_file lh5488.cif
_cod_data_source_block I
_cod_database_code 2235547
_cod_database_fobs_code 2235547

loop_
_symmetry_equiv_pos_as_xyz
'x, y, z'
'-x, -y, -z'

loop_
_atom_site_type_symbol
_atom_site_label
_atom_site_fract_x
_atom_site_fract_y
_atom_site_fract_z
_atom_site_U_iso_or_equiv
_atom_site_adp_type
_atom_site_calc_flag
_atom_site_refinement_flags
_atom_site_occupancy
_atom_site_symmetry_multiplicity
P P1 0.85664(7) 0.82097(5) 0.31016(3) 0.02059(12) Uani d . 1 1
F F1 0.7969(2) 0.91353(17) 0.38048(10) 0.0561(5) Uani d . 1 1
F F2 0.8446(3) 0.71820(17) 0.38131(13) 0.0755(7) Uani d . 1 1
F F3 0.9150(2) 0.73192(17) 0.23815(12) 0.0654(6) Uani d . 1 1
F F4 0.8665(2) 0.92672(15) 0.23893(10) 0.0520(5) Uani d . 1 1
F F5 0.64195(17) 0.80311(12) 0.30128(8) 0.0300(3) Uani d . 1 1
F F6 1.07061(17) 0.84028(12) 0.31794(9) 0.0319(3) Uani d . 1 1
P P2 0.81889(7) 0.34677(4) 0.16519(3) 0.01901(12) Uani d . 1 1
F F7 0.7426(2) 0.22554(12) 0.21327(9) 0.0381(3) Uani d . 1 1
F F8 0.7654(2) 0.41275(13) 0.25124(8) 0.0371(3) Uani d . 1 1
F F9 0.89514(18) 0.46793(11) 0.11586(9) 0.0320(3) Uani d . 1 1
F F10 0.87151(19) 0.28187(12) 0.07852(8) 0.0324(3) Uani d . 1 1
F F11 0.61511(16) 0.37691(11) 0.14134(8) 0.0248(3) Uani d . 1 1
F F12 1.02204(18) 0.31796(11) 0.18866(8) 0.0299(3) Uani d . 1 1
N N1 0.3946(2) 0.60725(14) 1.20589(10) 0.0192(3) Uani d . 1 1
N N2 0.5531(2) 0.64301(14) 1.08018(10) 0.0189(3) Uani d . 1 1
N N3 0.6765(2) 0.94445(15) 0.72832(10) 0.0217(4) Uani d . 1 1
N N4 0.8876(2) 0.85736(15) 0.64240(11) 0.0223(4) Uani d . 1 1
C C1 0.5623(3) 0.63404(16) 1.16302(12) 0.0184(4) Uani d . 1 1
H H1A 0.6712 0.6450 1.1876 0.022 Uiso calc R 1 1
C C2 0.2740(3) 0.59791(18) 1.14801(13) 0.0238(4) Uani d . 1 1
H H2A 0.1454 0.5789 1.1609 0.029 Uiso calc R 1 1
C C3 0.3726(3) 0.62089(18) 1.06960(13) 0.0242(4) Uani d . 1 1
H H3A 0.3262 0.6217 1.0170 0.029 Uiso calc R 1 1
C C4 0.7093(3) 0.67501(18) 1.01161(13) 0.0243(4) Uani d . 1 1
H H4A 0.7001 0.6296 0.9615 0.029 Uiso calc R 1 1
H H4B 0.8286 0.6535 1.0315 0.029 Uiso calc R 1 1
C C5 0.7088(3) 0.80473(17) 0.98537(12) 0.0178(4) Uani d . 1 1
C C6 0.7713(3) 0.88610(19) 1.03618(13) 0.0230(4) Uani d . 1 1
H H6A 0.8116 0.8599 1.0883 0.028 Uiso calc R 1 1
C C7 0.7746(3) 1.00469(19) 1.01086(13) 0.0245(4) Uani d . 1 1
H H7A 0.8155 1.0600 1.0459 0.029 Uiso calc R 1 1
C C8 0.7182(3) 1.04277(17) 0.93422(13) 0.0233(4) Uani d . 1 1
H H8A 0.7241 1.1240 0.9162 0.028 Uiso calc R 1 1
C C9 0.6531(3) 0.96306(17) 0.88368(12) 0.0199(4) Uani d . 1 1
C C10 0.6477(3) 0.84405(17) 0.91006(12) 0.0187(4) Uani d . 1 1
H H10A 0.6018 0.7892 0.8762 0.022 Uiso calc R 1 1
C C11 0.5836(3) 1.0054(2) 0.80269(13) 0.0277(5) Uani d . 1 1
H H11A 0.4475 0.9925 0.8095 0.033 Uiso calc R 1 1
H H11B 0.6056 1.0911 0.7922 0.033 Uiso calc R 1 1
C C12 0.6042(3) 0.9320(2) 0.65459(13) 0.0274(5) Uani d . 1 1
H H12A 0.4841 0.9567 0.6437 0.033 Uiso calc R 1 1
C C13 0.7359(3) 0.8779(2) 0.60076(14) 0.0272(5) Uani d . 1 1
H H13A 0.7261 0.8577 0.5447 0.033 Uiso calc R 1 1
C C14 0.8479(3) 0.89906(18) 0.71901(12) 0.0224(4) Uani d . 1 1
H H14A 0.9288 0.8969 0.7605 0.027 Uiso calc R 1 1
C C15 0.3498(3) 0.58921(18) 1.29920(12) 0.0249(4) Uani d . 1 1
H H15A 0.2461 0.6427 1.3200 0.030 Uiso calc R 1 1
H H15B 0.4596 0.6102 1.3247 0.030 Uiso calc R 1 1
C C16 0.2949(4) 0.4642(2) 1.32888(14) 0.0335(5) Uani d . 1 1
H H16A 0.3968 0.4096 1.3077 0.040 Uiso calc R 1 1
H H16B 0.1820 0.4432 1.3057 0.040 Uiso calc R 1 1
C C17 0.2563(5) 0.4522(2) 1.42580(15) 0.0471(7) Uani d . 1 1
H H17A 0.2182 0.3715 1.4448 0.071 Uiso calc R 1 1
H H17B 0.1562 0.5069 1.4465 0.071 Uiso calc R 1 1
H H17C 0.3695 0.4706 1.4485 0.071 Uiso calc R 1 1
C C18 1.0638(3) 0.7974(2) 0.61052(14) 0.0301(5) Uani d . 1 1
H H18A 1.0414 0.7117 0.6128 0.036 Uiso calc R 1 1
H H18B 1.1555 0.8108 0.6487 0.036 Uiso calc R 1 1
C C19 1.1443(4) 0.8377(2) 0.52238(15) 0.0411(6) Uani d . 1 1
H H19A 1.1590 0.9242 0.5189 0.049 Uiso calc R 1 1
H H19B 1.0570 0.8190 0.4834 0.049 Uiso calc R 1 1
C C20 1.3308(3) 0.7813(3) 0.49349(16) 0.0404(6) Uani d . 1 1
H H20A 1.3743 0.8062 0.4336 0.061 Uiso calc R 1 1
H H20B 1.3184 0.6955 0.4994 0.061 Uiso calc R 1 1
H H20C 1.4210 0.8054 0.5286 0.061 Uiso calc R 1 1

loop_
_atom_site_aniso_label
_atom_site_aniso_U_11
_atom_site_aniso_U_22
_atom_site_aniso_U_33
_atom_site_aniso_U_12
_atom_site_aniso_U_13
_atom_site_aniso_U_23
P1 0.0202(3) 0.0195(3) 0.0224(2) -0.0027(2) -0.00378(19) -0.00144(19)
F1 0.0388(9) 0.0833(13) 0.0534(10) 0.0118(9) -0.0134(7) -0.0463(9)
F2 0.0605(12) 0.0671(12) 0.1003(15) -0.0310(10) -0.0419(11) 0.0612(11)
F3 0.0311(9) 0.0775(13) 0.0976(14) 0.0128(8) -0.0164(9) -0.0670(11)
F4 0.0490(10) 0.0548(10) 0.0547(10) -0.0246(8) -0.0270(8) 0.0303(8)
F5 0.0203(6) 0.0327(7) 0.0374(7) -0.0052(5) -0.0051(5) -0.0030(6)
F6 0.0229(7) 0.0327(7) 0.0425(7) -0.0033(6) -0.0115(5) -0.0046(6)
P2 0.0217(3) 0.0146(2) 0.0211(2) -0.00125(19) -0.00516(19) -0.00024(18)
F7 0.0439(9) 0.0262(7) 0.0438(8) -0.0106(6) -0.0115(6) 0.0153(6)
F8 0.0394(8) 0.0464(9) 0.0287(7) 0.0076(7) -0.0103(6) -0.0165(6)
F9 0.0267(7) 0.0213(6) 0.0476(8) -0.0056(5) -0.0100(6) 0.0115(6)
F10 0.0344(7) 0.0357(8) 0.0292(7) 0.0097(6) -0.0080(5) -0.0126(6)
F11 0.0209(6) 0.0239(6) 0.0311(6) -0.0015(5) -0.0071(5) -0.0041(5)
F12 0.0274(7) 0.0274(7) 0.0376(7) 0.0037(5) -0.0147(5) -0.0006(5)
N1 0.0229(9) 0.0153(8) 0.0190(8) -0.0028(7) -0.0024(6) -0.0009(6)
N2 0.0243(9) 0.0137(7) 0.0181(7) 0.0001(6) -0.0023(6) 0.0007(6)
N3 0.0218(9) 0.0200(8) 0.0220(8) 0.0009(7) -0.0010(6) 0.0031(6)
N4 0.0200(9) 0.0221(9) 0.0230(8) 0.0010(7) 0.0001(6) 0.0038(7)
C1 0.0206(10) 0.0156(9) 0.0192(9) -0.0025(7) -0.0031(7) -0.0008(7)
C2 0.0214(10) 0.0200(10) 0.0311(10) -0.0023(8) -0.0077(8) -0.0013(8)
C3 0.0281(11) 0.0202(10) 0.0267(10) 0.0014(8) -0.0114(8) -0.0023(8)
C4 0.0310(12) 0.0180(10) 0.0207(9) 0.0036(8) 0.0045(8) 0.0020(7)
C5 0.0182(9) 0.0151(9) 0.0187(8) 0.0012(7) 0.0013(7) -0.0012(7)
C6 0.0177(10) 0.0292(11) 0.0221(9) 0.0033(8) -0.0023(7) -0.0055(8)
C7 0.0182(10) 0.0232(10) 0.0321(11) -0.0033(8) 0.0003(8) -0.0108(8)
C8 0.0200(10) 0.0142(9) 0.0324(11) -0.0032(8) 0.0065(8) -0.0025(8)
C9 0.0189(10) 0.0183(9) 0.0204(9) 0.0020(8) 0.0019(7) 0.0001(7)
C10 0.0210(10) 0.0149(9) 0.0194(9) -0.0019(7) 0.0008(7) -0.0032(7)
C11 0.0309(12) 0.0260(11) 0.0234(10) 0.0098(9) 0.0008(8) 0.0040(8)
C12 0.0218(11) 0.0329(12) 0.0277(10) -0.0001(9) -0.0056(8) 0.0014(9)
C13 0.0247(11) 0.0310(12) 0.0259(10) -0.0023(9) -0.0046(8) -0.0004(9)
C14 0.0232(10) 0.0203(10) 0.0220(9) -0.0013(8) -0.0013(8) 0.0047(7)
C15 0.0329(12) 0.0213(10) 0.0185(9) -0.0059(9) 0.0024(8) -0.0010(7)
C16 0.0472(15) 0.0238(11) 0.0272(11) -0.0086(10) 0.0006(10) 0.0018(9)
C17 0.075(2) 0.0334(14) 0.0272(12) -0.0120(14) 0.0062(12) 0.0060(10)
C18 0.0268(12) 0.0320(12) 0.0282(11) 0.0085(9) 0.0027(9) 0.0029(9)
C19 0.0433(15) 0.0446(15) 0.0290(12) 0.0090(12) 0.0103(10) 0.0050(11)
C20 0.0320(13) 0.0547(17) 0.0333(12) -0.0028(12) 0.0037(10) -0.0140(12)

loop_
_atom_type_symbol
_atom_type_description
_atom_type_scat_dispersion_real
_atom_type_scat_dispersion_imag
_atom_type_scat_source
C C 0.0033 0.0016 'International Tables Vol C Tables 4.2.6.8 and 6.1.1.4'
H H 0.0000 0.0000 'International Tables Vol C Tables 4.2.6.8 and 6.1.1.4'
N N 0.0061 0.0033 'International Tables Vol C Tables 4.2.6.8 and 6.1.1.4'
F F 0.0171 0.0103 'International Tables Vol C Tables 4.2.6.8 and 6.1.1.4'
P P 0.1023 0.0942 'International Tables Vol C Tables 4.2.6.8 and 6.1.1.4'

loop_
_geom_angle_atom_site_label_1
_geom_angle_atom_site_label_2
_geom_angle_atom_site_label_3
_geom_angle
F2 P1 F3 91.17(13)
F2 P1 F4 179.03(12)
F3 P1 F4 89.73(11)
F2 P1 F1 90.50(12)
F3 P1 F1 178.29(11)
F4 P1 F1 88.60(10)
F2 P1 F6 90.08(8)
F3 P1 F6 90.72(8)
F4 P1 F6 90.28(8)
F1 P1 F6 89.63(8)
F2 P1 F5 90.75(8)
F3 P1 F5 89.25(8)
F4 P1 F5 88.89(8)
F1 P1 F5 90.37(8)
F6 P1 F5 179.16(8)
F8 P2 F7 90.62(8)
F8 P2 F10 179.39(8)
F7 P2 F10 89.82(8)
F8 P2 F12 90.01(7)
F7 P2 F12 90.40(7)
F10 P2 F12 90.41(7)
F8 P2 F9 90.01(8)
F7 P2 F9 179.32(8)
F10 P2 F9 89.55(8)
F12 P2 F9 89.86(7)
F8 P2 F11 89.88(7)
F7 P2 F11 90.08(7)
F10 P2 F11 89.70(7)
F12 P2 F11 179.50(8)
F9 P2 F11 89.65(7)
C1 N1 C2 108.30(16)
C1 N1 C15 124.94(17)
C2 N1 C15 126.75(17)
C1 N2 C3 108.44(16)
C1 N2 C4 125.44(17)
C3 N2 C4 126.10(17)
C14 N3 C12 108.51(17)
C14 N3 C11 125.94(18)
C12 N3 C11 125.42(18)
C14 N4 C13 108.28(18)
C14 N4 C18 124.28(18)
C13 N4 C18 127.43(18)
N2 C1 N1 108.94(17)
N2 C1 H1A 125.5
N1 C1 H1A 125.5
C3 C2 N1 107.23(18)
C3 C2 H2A 126.4
N1 C2 H2A 126.4
C2 C3 N2 107.09(17)
C2 C3 H3A 126.5
N2 C3 H3A 126.5
N2 C4 C5 111.85(16)
N2 C4 H4A 109.2
C5 C4 H4A 109.2
N2 C4 H4B 109.2
C5 C4 H4B 109.2
H4A C4 H4B 107.9
C10 C5 C6 119.44(18)
C10 C5 C4 120.15(17)
C6 C5 C4 120.41(18)
C7 C6 C5 120.19(19)
C7 C6 H6A 119.9
C5 C6 H6A 119.9
C6 C7 C8 119.91(18)
C6 C7 H7A 120.0
C8 C7 H7A 120.0
C7 C8 C9 120.51(19)
C7 C8 H8A 119.7
C9 C8 H8A 119.7
C8 C9 C10 119.28(18)
C8 C9 C11 120.31(19)
C10 C9 C11 120.39(18)
C5 C10 C9 120.63(17)
C5 C10 H10A 119.7
C9 C10 H10A 119.7
N3 C11 C9 112.25(17)
N3 C11 H11A 109.2
C9 C11 H11A 109.2
N3 C11 H11B 109.2
C9 C11 H11B 109.2
H11A C11 H11B 107.9
C13 C12 N3 107.08(19)
C13 C12 H12A 126.5
N3 C12 H12A 126.5
C12 C13 N4 107.17(19)
C12 C13 H13A 126.4
N4 C13 H13A 126.4
N4 C14 N3 108.95(18)
N4 C14 H14A 125.5
N3 C14 H14A 125.5
N1 C15 C16 113.01(17)
N1 C15 H15A 109.0
C16 C15 H15A 109.0
N1 C15 H15B 109.0
C16 C15 H15B 109.0
H15A C15 H15B 107.8
C15 C16 C17 109.66(19)
C15 C16 H16A 109.7
C17 C16 H16A 109.7
C15 C16 H16B 109.7
C17 C16 H16B 109.7
H16A C16 H16B 108.2
C16 C17 H17A 109.5
C16 C17 H17B 109.5
H17A C17 H17B 109.5
C16 C17 H17C 109.5
H17A C17 H17C 109.5
H17B C17 H17C 109.5
N4 C18 C19 113.54(19)
N4 C18 H18A 108.9
C19 C18 H18A 108.9
N4 C18 H18B 108.9
C19 C18 H18B 108.9
H18A C18 H18B 107.7
C18 C19 C20 112.5(2)
C18 C19 H19A 109.1
C20 C19 H19A 109.1
C18 C19 H19B 109.1
C20 C19 H19B 109.1
H19A C19 H19B 107.8
C19 C20 H20A 109.5
C19 C20 H20B 109.5
H20A C20 H20B 109.5
C19 C20 H20C 109.5
H20A C20 H20C 109.5
H20B C20 H20C 109.5

loop_
_geom_bond_atom_site_label_1
_geom_bond_atom_site_label_2
_geom_bond_distance
P1 F2 1.5672(16)
P1 F3 1.5842(15)
P1 F4 1.5926(15)
P1 F1 1.5942(15)
P1 F6 1.5985(13)
P1 F5 1.6054(13)
P2 F8 1.5973(13)
P2 F7 1.5976(13)
P2 F10 1.5988(13)
P2 F12 1.6012(13)
P2 F9 1.6044(13)
P2 F11 1.6104(13)
N1 C1 1.329(2)
N1 C2 1.378(3)
N1 C15 1.471(2)
N2 C1 1.328(2)
N2 C3 1.378(3)
N2 C4 1.477(2)
N3 C14 1.329(3)
N3 C12 1.376(3)
N3 C11 1.477(3)
N4 C14 1.326(3)
N4 C13 1.382(3)
N4 C18 1.473(3)
C1 H1A 0.9500
C2 C3 1.349(3)
C2 H2A 0.9500
C3 H3A 0.9500
C4 C5 1.509(3)
C4 H4A 0.9900
C4 H4B 0.9900
C5 C10 1.387(3)
C5 C6 1.397(3)
C6 C7 1.383(3)
C6 H6A 0.9500
C7 C8 1.388(3)
C7 H7A 0.9500
C8 C9 1.389(3)
C8 H8A 0.9500
C9 C10 1.392(3)
C9 C11 1.504(3)
C10 H10A 0.9500
C11 H11A 0.9900
C11 H11B 0.9900
C12 C13 1.348(3)
C12 H12A 0.9500
C13 H13A 0.9500
C14 H14A 0.9500
C15 C16 1.511(3)
C15 H15A 0.9900
C15 H15B 0.9900
C16 C17 1.521(3)
C16 H16A 0.9900
C16 H16B 0.9900
C17 H17A 0.9800
C17 H17B 0.9800
C17 H17C 0.9800
C18 C19 1.478(3)
C18 H18A 0.9900
C18 H18B 0.9900
C19 C20 1.507(4)
C19 H19A 0.9900
C19 H19B 0.9900
C20 H20A 0.9800
C20 H20B 0.9800
C20 H20C 0.9800

loop_
_geom_hbond_atom_site_label_D
_geom_hbond_atom_site_label_H
_geom_hbond_atom_site_label_A
_geom_hbond_site_symmetry_A
_geom_hbond_distance_DH
_geom_hbond_distance_HA
_geom_hbond_distance_DA
_geom_hbond_angle_DHA
_geom_hbond_publ_flag
C1 H1A F3 1_556 0.9500 2.3200 3.238(3) 162.00 yes
C2 H2A F9 1_456 0.9500 2.4600 3.274(3) 144.00 yes
C3 H3A F10 2_666 0.9500 2.4500 3.291(2) 148.00 yes
C3 H3A F11 2_666 0.9500 2.4900 3.344(2) 150.00 yes
C4 H4B F9 1_556 0.9900 2.5100 3.195(2) 126.00 yes
C10 H10A F11 2_666 0.9500 2.5400 3.405(2) 151.00 yes
C18 H18B F7 2_766 0.9900 2.4300 3.324(3) 149.00 yes

loop_
_geom_torsion_atom_site_label_1
_geom_torsion_atom_site_label_2
_geom_torsion_atom_site_label_3
_geom_torsion_atom_site_label_4
_geom_torsion
C3 N2 C1 N1 -0.1(2)
C4 N2 C1 N1 178.13(17)
C2 N1 C1 N2 0.5(2)
C15 N1 C1 N2 179.56(17)
C1 N1 C2 C3 -0.6(2)
C15 N1 C2 C3 -179.71(19)
N1 C2 C3 N2 0.5(2)
C1 N2 C3 C2 -0.3(2)
C4 N2 C3 C2 -178.50(18)
C1 N2 C4 C5 -95.3(2)
C3 N2 C4 C5 82.7(2)
N2 C4 C5 C10 -103.8(2)
N2 C4 C5 C6 76.8(2)
C10 C5 C6 C7 -0.9(3)
C4 C5 C6 C7 178.52(18)
C5 C6 C7 C8 -0.9(3)
C6 C7 C8 C9 1.9(3)
C7 C8 C9 C10 -1.0(3)
C7 C8 C9 C11 177.10(19)
C6 C5 C10 C9 1.8(3)
C4 C5 C10 C9 -177.64(18)
C8 C9 C10 C5 -0.9(3)
C11 C9 C10 C5 -178.95(18)
C14 N3 C11 C9 -28.5(3)
C12 N3 C11 C9 156.03(19)
C8 C9 C11 N3 126.7(2)
C10 C9 C11 N3 -55.2(3)
C14 N3 C12 C13 0.1(2)
C11 N3 C12 C13 176.22(19)
N3 C12 C13 N4 0.3(2)
C14 N4 C13 C12 -0.5(2)
C18 N4 C13 C12 178.2(2)
C13 N4 C14 N3 0.5(2)
C18 N4 C14 N3 -178.18(18)
C12 N3 C14 N4 -0.4(2)
C11 N3 C14 N4 -176.51(18)
C1 N1 C15 C16 -114.1(2)
C2 N1 C15 C16 64.8(3)
N1 C15 C16 C17 178.4(2)
C14 N4 C18 C19 -135.0(2)
C13 N4 C18 C19 46.6(3)
N4 C18 C19 C20 176.0(2)
